data_4505149
loop_
_publ_author_name
'Natarajan, Arunkumar'
'Mague, Joel T.'
'Ramamurthy, V.'

_publ_section_title
;
 Viability of a Covalent Chiral Auxiliary Method to Induce Asymmetric
 Induction in Solid-State Photoreactions Explored
;
_journal_issue 6
_journal_name_full 'Crystal Growth &amp; Design'
_journal_page_first 2348
_journal_paper_doi 10.1021/cg0501175
_journal_volume 5
_journal_year 2005
_chemical_formula_sum 'C27 H31 N O2'
_chemical_formula_weight 401.53
_chemical_name_systematic
; 
 4-(2-adamantan-1-ylacetyl)-N-((R)-1-phenylethyl)benzamide
;
_space_group_IT_number 4
_symmetry_cell_setting monoclinic
_symmetry_space_group_name_Hall 'P 2yb'
_symmetry_space_group_name_H-M 'P 1 21 1'
_atom_sites_solution_hydrogens geom
_atom_sites_solution_primary direct
_atom_sites_solution_secondary difmap
_audit_creation_method SHELXL-97
_cell_angle_alpha 90.00
_cell_angle_beta 109.9380(10)
_cell_angle_gamma 90.00
_cell_formula_units_Z 2
_cell_length_a 8.8813(8)
_cell_length_b 12.9697(11)
_cell_length_c 10.3687(9)
_cell_measurement_reflns_used 7028
_cell_measurement_temperature 100(2)
_cell_measurement_theta_max 28.238
_cell_measurement_theta_min 2.440
_cell_volume 1122.76(17)
_computing_cell_refinement 'Bruker SMART'
_computing_data_collection 'Bruker SMART'
_computing_data_reduction 'Bruker SAINT'
_computing_molecular_graphics 'Bruker SHELXTL'
_computing_publication_material 'Bruker SHELXTL'
_computing_structure_refinement 'SHELXL-97 (Sheldrick, 1997)'
_computing_structure_solution 'SHELXS-97 (Sheldrick, 1990)'
_diffrn_ambient_temperature 100(2)
_diffrn_measured_fraction_theta_full 0.971
_diffrn_measured_fraction_theta_max 0.971
_diffrn_measurement_device_type 'CCD area detector'
_diffrn_measurement_method 'phi and omega scans'
_diffrn_radiation_monochromator graphite
_diffrn_radiation_source 'fine-focus sealed tube'
_diffrn_radiation_type MoK\a
_diffrn_radiation_wavelength 0.71073
_diffrn_reflns_av_R_equivalents 0.0165
_diffrn_reflns_av_sigmaI/netI 0.0274
_diffrn_reflns_limit_h_max 11
_diffrn_reflns_limit_h_min -11
_diffrn_reflns_limit_k_max 17
_diffrn_reflns_limit_k_min -17
_diffrn_reflns_limit_l_max 13
_diffrn_reflns_limit_l_min -13
_diffrn_reflns_number 10014
_diffrn_reflns_theta_full 28.25
_diffrn_reflns_theta_max 28.25
_diffrn_reflns_theta_min 2.09
_exptl_absorpt_coefficient_mu 0.074
_exptl_absorpt_correction_T_max 0.9873
_exptl_absorpt_correction_T_min 0.8767
_exptl_absorpt_correction_type multi-scan
_exptl_absorpt_process_details SADABS
_exptl_crystal_colour Colorless
_exptl_crystal_density_diffrn 1.188
_exptl_crystal_density_meas 0
_exptl_crystal_density_method 'not measured'
_exptl_crystal_description Prism
_exptl_crystal_F_000 432
_exptl_crystal_size_max 0.22
_exptl_crystal_size_mid 0.18
_exptl_crystal_size_min 0.17
_refine_diff_density_max 0.322
_refine_diff_density_min -0.224
_refine_diff_density_rms 0.044
_refine_ls_abs_structure_details 'Flack H D (1983), Acta Cryst. A39, 876-881'
_refine_ls_abs_structure_Flack 0.6(12)
_refine_ls_extinction_method none
_refine_ls_goodness_of_fit_ref 1.048
_refine_ls_hydrogen_treatment constr
_refine_ls_matrix_type full
_refine_ls_number_parameters 272
_refine_ls_number_reflns 5168
_refine_ls_number_restraints 1
_refine_ls_restrained_S_all 1.048
_refine_ls_R_factor_all 0.0472
_refine_ls_R_factor_gt 0.0446
_refine_ls_shift/su_max 0.014
_refine_ls_shift/su_mean 0.002
_refine_ls_structure_factor_coef Fsqd
_refine_ls_weighting_details 'calc w=1/[\s^2^(Fo^2^)+(0.0604P)^2^+0.2399P] where P=(Fo^2^+2Fc^2^)/3'
_refine_ls_weighting_scheme calc
_refine_ls_wR_factor_gt 0.1102
_refine_ls_wR_factor_ref 0.1121
_reflns_number_gt 4874
_reflns_number_total 5168
_reflns_threshold_expression >2sigma(I)
_cod_data_source_file cg0501175si20050330_101008.cif
_cod_data_source_block vr116_(compound_7a)
_cod_depositor_comments
;
The following automatic conversions were performed:

'_symmetry_cell_setting' value 'Monoclinic' changed to 'monoclinic'
according to /home/saulius/struct/CIF-dictionaries/cif_core.dic
dictionary named 'cif_core.dic' version 2.4.1 from
2010-06-29.

'_exptl_absorpt_correction_type' value 'multiscan'
changed to 'multi-scan' according to
/home/saulius/struct/CIF-dictionaries/cif_core.dic dictionary named
'cif_core.dic' version 2.4.1 from 2010-06-29.

Automatic conversion script
Id: cif_fix_values 1715 2011-07-08 13:25:40Z adriana 
;
_cod_original_sg_symbol_H-M P2(1)
_cod_database_code 4505149

loop_
_symmetry_equiv_pos_as_xyz
'x, y, z'
'-x, y+1/2, -z'

loop_
_atom_site_label
_atom_site_type_symbol
_atom_site_fract_x
_atom_site_fract_y
_atom_site_fract_z
_atom_site_U_iso_or_equiv
_atom_site_adp_type
_atom_site_occupancy
_atom_site_symmetry_multiplicity
_atom_site_calc_flag
_atom_site_refinement_flags
O1 O 0.93354(16) 0.92552(10) 0.96816(12) 0.0303(3) Uani 1 1 d .
O2 O 1.07181(14) 0.50843(10) 0.55245(11) 0.0258(2) Uani 1 1 d .
N N 1.11421(18) 0.44512(10) 0.76494(13) 0.0237(3) Uani 1 1 d .
H1N H 1.1071 0.4527 0.8405 0.028 Uiso 1 1 d R
C1 C 0.3526(2) 0.90657(17) 0.5992(2) 0.0368(4) Uani 1 1 d .
H1A H 0.3796 0.8421 0.6533 0.044 Uiso 1 1 calc R
H1B H 0.2357 0.9071 0.5489 0.044 Uiso 1 1 calc R
C2 C 0.3990(2) 0.99981(19) 0.69554(19) 0.0385(4) Uani 1 1 d .
H2 H 0.3397 0.9971 0.7620 0.046 Uiso 1 1 calc R
C3 C 0.3551(3) 1.09863(18) 0.6109(2) 0.0422(5) Uani 1 1 d .
H3A H 0.2381 1.1006 0.5612 0.051 Uiso 1 1 calc R
H3B H 0.3843 1.1593 0.6724 0.051 Uiso 1 1 calc R
C4 C 0.4440(2) 1.10256(14) 0.5084(2) 0.0343(4) Uani 1 1 d .
H4 H 0.4151 1.1674 0.4534 0.041 Uiso 1 1 calc R
C5 C 0.3982(2) 1.00936(16) 0.41234(18) 0.0311(4) Uani 1 1 d .
H5A H 0.2817 1.0103 0.3606 0.037 Uiso 1 1 calc R
H5B H 0.4557 1.0122 0.3457 0.037 Uiso 1 1 calc R
C6 C 0.4427(2) 0.91060(14) 0.49723(19) 0.0286(4) Uani 1 1 d .
H6 H 0.4126 0.8495 0.4349 0.034 Uiso 1 1 calc R
C7 C 0.62370(19) 0.90890(12) 0.57594(17) 0.0233(3) Uani 1 1 d .
H7A H 0.6527 0.8442 0.6294 0.028 Uiso 1 1 calc R
H7B H 0.6824 0.9110 0.5102 0.028 Uiso 1 1 calc R
C8 C 0.67204(18) 1.00157(12) 0.67305(15) 0.0206(3) Uani 1 1 d .
C9 C 0.6249(2) 1.10074(13) 0.5865(2) 0.0302(4) Uani 1 1 d .
H9A H 0.6557 1.1618 0.6472 0.036 Uiso 1 1 calc R
H9B H 0.6832 1.1039 0.5205 0.036 Uiso 1 1 calc R
C10 C 0.5801(2) 0.99739(16) 0.77443(17) 0.0312(4) Uani 1 1 d .
H10A H 0.6083 0.9335 0.8297 0.037 Uiso 1 1 calc R
H10B H 0.6106 1.0570 0.8377 0.037 Uiso 1 1 calc R
C11 C 0.85602(18) 1.00584(13) 0.74958(15) 0.0208(3) Uani 1 1 d .
H11A H 0.9111 1.0058 0.6811 0.025 Uiso 1 1 calc R
H11B H 0.8828 1.0713 0.8015 0.025 Uiso 1 1 calc R
C12 C 0.91796(19) 0.91763(12) 0.84677(16) 0.0212(3) Uani 1 1 d .
C13 C 0.95805(18) 0.81623(12) 0.79654(15) 0.0184(3) Uani 1 1 d .
C14 C 1.00107(18) 0.80616(12) 0.67975(15) 0.0195(3) Uani 1 1 d .
H14 H 1.0040 0.8650 0.6262 0.023 Uiso 1 1 calc R
C15 C 1.03944(18) 0.70989(12) 0.64236(15) 0.0200(3) Uani 1 1 d .
H15 H 1.0703 0.7033 0.5636 0.024 Uiso 1 1 calc R
C16 C 1.03346(18) 0.62242(12) 0.71859(16) 0.0181(3) Uani 1 1 d .
C17 C 0.9873(2) 0.63268(12) 0.83331(17) 0.0232(3) Uani 1 1 d .
H17 H 0.9802 0.5735 0.8849 0.028 Uiso 1 1 calc R
C18 C 0.9519(2) 0.72885(13) 0.87242(16) 0.0241(3) Uani 1 1 d .
H18 H 0.9229 0.7354 0.9522 0.029 Uiso 1 1 calc R
C19 C 1.07440(18) 0.52003(11) 0.67066(15) 0.0189(3) Uani 1 1 d .
C20 C 1.1492(2) 0.33878(11) 0.73458(16) 0.0223(3) Uani 1 1 d .
H20 H 1.1689 0.3400 0.6452 0.027 Uiso 1 1 calc R
C21 C 1.0051(2) 0.27066(13) 0.71610(18) 0.0287(4) Uani 1 1 d .
H21A H 0.9810 0.2692 0.8015 0.043 Uiso 1 1 calc R
H21B H 1.0283 0.2006 0.6929 0.043 Uiso 1 1 calc R
H21C H 0.9127 0.2981 0.6419 0.043 Uiso 1 1 calc R
C22 C 1.3037(2) 0.30461(14) 0.84417(17) 0.0277(4) Uani 1 1 d .
C23 C 1.4401(3) 0.36496(18) 0.8674(3) 0.0477(5) Uani 1 1 d .
H23 H 1.4330 0.4265 0.8160 0.057 Uiso 1 1 calc R
C24 C 1.5852(3) 0.3375(2) 0.9630(3) 0.0644(8) Uani 1 1 d .
H24 H 1.6773 0.3791 0.9760 0.077 Uiso 1 1 calc R
C25 C 1.5956(3) 0.2501(3) 1.0391(3) 0.0655(8) Uani 1 1 d .
H25 H 1.6947 0.2316 1.1067 0.079 Uiso 1 1 calc R
C26 C 1.4632(3) 0.1887(2) 1.0183(2) 0.0546(7) Uani 1 1 d .
H26 H 1.4716 0.1278 1.0712 0.066 Uiso 1 1 calc R
C27 C 1.3153(3) 0.21534(16) 0.91928(19) 0.0366(4) Uani 1 1 d .
H27 H 1.2244 0.1723 0.9043 0.044 Uiso 1 1 calc R

loop_
_atom_site_aniso_label
_atom_site_aniso_U_11
_atom_site_aniso_U_22
_atom_site_aniso_U_33
_atom_site_aniso_U_23
_atom_site_aniso_U_13
_atom_site_aniso_U_12
O1 0.0475(8) 0.0223(6) 0.0209(6) -0.0044(5) 0.0115(5) 0.0018(5)
O2 0.0390(6) 0.0215(5) 0.0203(5) -0.0001(5) 0.0144(5) 0.0045(5)
N 0.0384(8) 0.0169(6) 0.0193(6) -0.0007(5) 0.0146(6) 0.0046(6)
C1 0.0251(9) 0.0415(11) 0.0426(11) 0.0030(9) 0.0101(8) -0.0048(8)
C2 0.0295(9) 0.0570(12) 0.0336(9) -0.0057(10) 0.0166(7) 0.0030(9)
C3 0.0317(10) 0.0481(13) 0.0427(11) -0.0160(9) 0.0075(9) 0.0149(9)
C4 0.0377(10) 0.0223(9) 0.0383(10) 0.0016(8) 0.0069(9) 0.0108(7)
C5 0.0303(8) 0.0349(9) 0.0254(8) 0.0018(8) 0.0063(6) 0.0071(8)
C6 0.0253(8) 0.0254(8) 0.0314(9) -0.0068(7) 0.0047(7) 0.0007(7)
C7 0.0237(8) 0.0178(7) 0.0273(8) -0.0031(6) 0.0072(6) 0.0025(6)
C8 0.0259(7) 0.0146(6) 0.0223(7) -0.0032(6) 0.0093(6) 0.0021(6)
C9 0.0385(10) 0.0161(8) 0.0341(9) 0.0027(7) 0.0099(8) 0.0030(7)
C10 0.0305(8) 0.0390(10) 0.0256(8) -0.0044(8) 0.0118(7) 0.0021(8)
C11 0.0270(7) 0.0129(6) 0.0232(7) -0.0027(6) 0.0095(6) -0.0003(6)
C12 0.0251(8) 0.0177(7) 0.0208(7) -0.0023(6) 0.0079(6) -0.0023(6)
C13 0.0215(7) 0.0150(7) 0.0176(7) -0.0012(6) 0.0051(6) -0.0001(6)
C14 0.0234(7) 0.0169(7) 0.0189(7) 0.0027(6) 0.0081(6) -0.0006(6)
C15 0.0223(7) 0.0218(8) 0.0167(7) 0.0013(6) 0.0079(6) 0.0006(6)
C16 0.0200(7) 0.0162(7) 0.0176(7) -0.0021(6) 0.0058(6) -0.0014(6)
C17 0.0357(9) 0.0161(7) 0.0222(8) 0.0038(6) 0.0154(7) -0.0002(7)
C18 0.0344(9) 0.0215(8) 0.0211(8) -0.0006(6) 0.0155(7) 0.0008(7)
C19 0.0200(7) 0.0158(7) 0.0219(7) -0.0012(6) 0.0084(6) -0.0004(6)
C20 0.0343(9) 0.0135(7) 0.0197(8) 0.0000(6) 0.0102(7) 0.0031(6)
C21 0.0364(9) 0.0240(8) 0.0235(8) -0.0006(7) 0.0072(7) -0.0026(7)
C22 0.0340(9) 0.0249(8) 0.0243(8) -0.0062(7) 0.0102(7) 0.0080(7)
C23 0.0400(11) 0.0382(12) 0.0596(14) -0.0100(10) 0.0104(10) 0.0000(9)
C24 0.0344(12) 0.0651(18) 0.080(2) -0.0192(15) 0.0017(13) 0.0041(11)
C25 0.0456(14) 0.083(2) 0.0512(15) -0.0151(14) -0.0049(11) 0.0264(14)
C26 0.0679(17) 0.0565(14) 0.0389(12) 0.0089(11) 0.0174(11) 0.0360(13)
C27 0.0466(11) 0.0365(10) 0.0293(9) 0.0044(8) 0.0164(8) 0.0175(9)

loop_
_atom_type_symbol
_atom_type_description
_atom_type_scat_dispersion_real
_atom_type_scat_dispersion_imag
_atom_type_scat_source
C C 0.0033 0.0016 'International Tables Vol C Tables 4.2.6.8 and 6.1.1.4'
H H 0.0000 0.0000 'International Tables Vol C Tables 4.2.6.8 and 6.1.1.4'
N N 0.0061 0.0033 'International Tables Vol C Tables 4.2.6.8 and 6.1.1.4'
O O 0.0106 0.0060 'International Tables Vol C Tables 4.2.6.8 and 6.1.1.4'

loop_
_geom_angle_atom_site_label_1
_geom_angle_atom_site_label_2
_geom_angle_atom_site_label_3
_geom_angle
C19 N C20 123.16(13)
C6 C1 C2 109.63(15)
C3 C2 C1 109.17(15)
C3 C2 C10 109.80(17)
C1 C2 C10 109.31(16)
C4 C3 C2 109.71(15)
C3 C4 C5 109.97(17)
C3 C4 C9 109.28(16)
C5 C4 C9 109.22(15)
C6 C5 C4 109.14(14)
C5 C6 C1 109.49(15)
C5 C6 C7 109.66(15)
C1 C6 C7 109.40(14)
C8 C7 C6 110.25(13)
C7 C8 C10 109.07(14)
C7 C8 C9 108.19(12)
C10 C8 C9 109.01(14)
C7 C8 C11 111.93(12)
C10 C8 C11 111.30(12)
C9 C8 C11 107.25(13)
C4 C9 C8 110.33(15)
C2 C10 C8 109.83(14)
C12 C11 C8 113.36(13)
O1 C12 C11 120.97(14)
O1 C12 C13 118.26(14)
C11 C12 C13 120.74(13)
C18 C13 C14 119.34(14)
C18 C13 C12 117.24(13)
C14 C13 C12 123.42(14)
C15 C14 C13 119.62(14)
C14 C15 C16 120.99(13)
C17 C16 C15 119.11(14)
C17 C16 C19 122.80(13)
C15 C16 C19 118.07(13)
C18 C17 C16 120.07(14)
C17 C18 C13 120.86(14)
O2 C19 N 123.44(14)
O2 C19 C16 120.90(14)
N C19 C16 115.65(13)
N C20 C21 110.06(14)
N C20 C22 108.44(13)
C21 C20 C22 115.71(13)
C27 C22 C23 118.76(19)
C27 C22 C20 122.80(16)
C23 C22 C20 118.42(17)
C24 C23 C22 121.6(2)
C25 C24 C23 119.5(3)
C24 C25 C26 120.3(2)
C25 C26 C27 120.6(2)
C22 C27 C26 119.3(2)

loop_
_geom_bond_atom_site_label_1
_geom_bond_atom_site_label_2
_geom_bond_distance
O1 C12 1.2227(19)
O2 C19 1.2273(18)
N C19 1.338(2)
N C20 1.4713(18)
C1 C6 1.529(3)
C1 C2 1.533(3)
C2 C3 1.527(3)
C2 C10 1.537(3)
C3 C4 1.525(3)
C4 C5 1.531(3)
C4 C9 1.534(3)
C5 C6 1.528(3)
C6 C7 1.535(2)
C7 C8 1.532(2)
C8 C10 1.536(2)
C8 C9 1.542(2)
C8 C11 1.555(2)
C11 C12 1.500(2)
C12 C13 1.501(2)
C13 C18 1.391(2)
C13 C14 1.395(2)
C14 C15 1.384(2)
C15 C16 1.394(2)
C16 C17 1.390(2)
C16 C19 1.505(2)
C17 C18 1.381(2)
C20 C21 1.513(2)
C20 C22 1.519(2)
C22 C27 1.379(3)
C22 C23 1.393(3)
C23 C24 1.378(3)
C24 C25 1.367(5)
C25 C26 1.374(4)
C26 C27 1.406(3)

loop_
_geom_hbond_atom_site_label_D
_geom_hbond_atom_site_label_H
_geom_hbond_atom_site_label_A
_geom_hbond_distance_DH
_geom_hbond_distance_HA
_geom_hbond_distance_DA
_geom_hbond_angle_DHA
_geom_hbond_site_symmetry_A
N H1N O1 0.81 2.16 2.9501(18) 163.0 2_747

loop_
_geom_torsion_atom_site_label_1
_geom_torsion_atom_site_label_2
_geom_torsion_atom_site_label_3
_geom_torsion_atom_site_label_4
_geom_torsion
C6 C1 C2 C3 60.0(2)
C6 C1 C2 C10 -60.2(2)
C1 C2 C3 C4 -59.6(2)
C10 C2 C3 C4 60.3(2)
C2 C3 C4 C5 59.8(2)
C2 C3 C4 C9 -60.1(2)
C3 C4 C5 C6 -59.71(19)
C9 C4 C5 C6 60.2(2)
C4 C5 C6 C1 59.86(19)
C4 C5 C6 C7 -60.18(18)
C2 C1 C6 C5 -60.4(2)
C2 C1 C6 C7 59.8(2)
C5 C6 C7 C8 60.43(18)
C1 C6 C7 C8 -59.66(18)
C6 C7 C8 C10 59.25(17)
C6 C7 C8 C9 -59.20(17)
C6 C7 C8 C11 -177.15(14)
C3 C4 C9 C8 59.76(19)
C5 C4 C9 C8 -60.6(2)
C7 C8 C9 C4 59.54(18)
C10 C8 C9 C4 -58.94(18)
C11 C8 C9 C4 -179.55(14)
C3 C2 C10 C8 -59.7(2)
C1 C2 C10 C8 60.1(2)
C7 C8 C10 C2 -59.40(19)
C9 C8 C10 C2 58.53(19)
C11 C8 C10 C2 176.62(15)
C7 C8 C11 C12 -65.84(16)
C10 C8 C11 C12 56.50(18)
C9 C8 C11 C12 175.65(13)
C8 C11 C12 O1 -93.97(18)
C8 C11 C12 C13 84.27(17)
O1 C12 C13 C18 23.5(2)
C11 C12 C13 C18 -154.78(15)
O1 C12 C13 C14 -156.18(15)
C11 C12 C13 C14 25.5(2)
C18 C13 C14 C15 -1.0(2)
C12 C13 C14 C15 178.64(14)
C13 C14 C15 C16 1.0(2)
C14 C15 C16 C17 0.3(2)
C14 C15 C16 C19 179.10(14)
C15 C16 C17 C18 -1.6(2)
C19 C16 C17 C18 179.75(15)
C16 C17 C18 C13 1.5(3)
C14 C13 C18 C17 -0.2(2)
C12 C13 C18 C17 -179.88(16)
C20 N C19 O2 -4.1(2)
C20 N C19 C16 176.58(14)
C17 C16 C19 O2 159.92(15)
C15 C16 C19 O2 -18.8(2)
C17 C16 C19 N -20.7(2)
C15 C16 C19 N 160.59(14)
C19 N C20 C21 -100.45(17)
C19 N C20 C22 132.06(16)
N C20 C22 C27 126.57(16)
C21 C20 C22 C27 2.4(2)
N C20 C22 C23 -54.9(2)
C21 C20 C22 C23 -179.10(17)
C27 C22 C23 C24 0.0(3)
C20 C22 C23 C24 -178.6(2)
C22 C23 C24 C25 -1.2(4)
C23 C24 C25 C26 1.4(4)
C24 C25 C26 C27 -0.4(4)
C23 C22 C27 C26 1.0(3)
C20 C22 C27 C26 179.53(17)
C25 C26 C27 C22 -0.8(3)
